data_7113137
loop_
_publ_author_name
'Kumaraswamy, Gullapalli'
'Sadaiah, Kadivendi'
'Ramakrishna, Duggirala Subrahmanya'
'Police, Naresh'
'Sridhar, Balasubramanian'
'Bharatam, Jagadeesh'

_publ_section_title
;
 Highly enantioselective carbon-carbon bond formation by Cu-catalyzed
 asymmetric [2,3]-sigmatropic rearrangement: application to the syntheses
 of seven-membered oxacycles and six-membered carbocycles.
;
_journal_issue 42
_journal_name_full 'Chemical communications (Cambridge, England)'
_journal_page_first 5324
_journal_page_last 5326
_journal_paper_doi 10.1039/b810770j
_journal_year 2008
_chemical_absolute_configuration unk
_chemical_formula_moiety 'C19 H18 O3'
_chemical_formula_sum 'C19 H18 O3'
_chemical_formula_weight 294.33
_space_group_IT_number 19
_symmetry_cell_setting orthorhombic
_symmetry_Int_Tables_number 19
_symmetry_space_group_name_Hall 'P 2ac 2ab'
_symmetry_space_group_name_H-M 'P 21 21 21'
_atom_sites_solution_hydrogens geom
_atom_sites_solution_primary direct
_atom_sites_solution_secondary difmap
_audit_creation_method SHELXL-97
_cell_angle_alpha 90.00
_cell_angle_beta 90.00
_cell_angle_gamma 90.00
_cell_formula_units_Z 4
_cell_length_a 10.1848(8)
_cell_length_b 17.5488(14)
_cell_length_c 8.8167(7)
_cell_measurement_reflns_used 8828
_cell_measurement_temperature 294(2)
_cell_measurement_theta_max 27.13
_cell_measurement_theta_min 2.31
_cell_volume 1575.8(2)
_computing_cell_refinement 'SAINT (Bruker, 2001)'
_computing_data_collection 'SMART (Bruker, 2001)'
_computing_data_reduction SAINT
_computing_molecular_graphics 'SHELXTL/PC (Sheldrick, 1990)'
_computing_publication_material SHELXL97
_computing_structure_refinement 'SHELXL-97 (Sheldrick, 1997)'
_computing_structure_solution 'SHELXS-97 (Sheldrick, 1997)'
_diffrn_ambient_temperature 294(2)
_diffrn_measured_fraction_theta_full 1.000
_diffrn_measured_fraction_theta_max 1.000
_diffrn_measurement_device 'Bruker SMART APEX CCD area-detector'
_diffrn_measurement_device_type 'CCD Area Detector'
_diffrn_measurement_method '\w scan'
_diffrn_radiation_monochromator graphite
_diffrn_radiation_probe x-ray
_diffrn_radiation_type MoK\a
_diffrn_radiation_wavelength 0.71073
_diffrn_reflns_av_R_equivalents 0.0185
_diffrn_reflns_av_sigmaI/netI 0.0106
_diffrn_reflns_limit_h_max 12
_diffrn_reflns_limit_h_min -12
_diffrn_reflns_limit_k_max 20
_diffrn_reflns_limit_k_min -20
_diffrn_reflns_limit_l_max 10
_diffrn_reflns_limit_l_min -10
_diffrn_reflns_number 15193
_diffrn_reflns_theta_full 25.00
_diffrn_reflns_theta_max 25.00
_diffrn_reflns_theta_min 2.31
_diffrn_source 'fine-focus sealed tube'
_diffrn_standards_number 0
_exptl_absorpt_coefficient_mu 0.083
_exptl_absorpt_correction_type none
_exptl_crystal_colour colorless
_exptl_crystal_density_diffrn 1.241
_exptl_crystal_density_method 'not measured'
_exptl_crystal_description block
_exptl_crystal_F_000 624
_exptl_crystal_size_max 0.23
_exptl_crystal_size_mid 0.17
_exptl_crystal_size_min 0.09
_refine_diff_density_max 0.129
_refine_diff_density_min -0.226
_refine_diff_density_rms 0.049
_refine_ls_extinction_method none
_refine_ls_goodness_of_fit_ref 1.042
_refine_ls_hydrogen_treatment constr
_refine_ls_matrix_type full
_refine_ls_number_parameters 199
_refine_ls_number_reflns 1616
_refine_ls_number_restraints 0
_refine_ls_restrained_S_all 1.042
_refine_ls_R_factor_all 0.0343
_refine_ls_R_factor_gt 0.0329
_refine_ls_shift/su_max 0.000
_refine_ls_shift/su_mean 0.000
_refine_ls_structure_factor_coef Fsqd
_refine_ls_weighting_details 'calc w=1/[\s^2^(Fo^2^)+(0.0592P)^2^+0.1326P] where P=(Fo^2^+2Fc^2^)/3'
_refine_ls_weighting_scheme calc
_refine_ls_wR_factor_gt 0.0913
_refine_ls_wR_factor_ref 0.0932
_reflns_number_gt 1541
_reflns_number_total 1616
_reflns_threshold_expression I>2\s(I)
_cod_data_source_file b810770j.txt
_cod_data_source_block ac92
_cod_database_code 7113137

loop_
_symmetry_equiv_pos_as_xyz
'x, y, z'
'-x+1/2, -y, z+1/2'
'-x, y+1/2, -z+1/2'
'x+1/2, -y+1/2, -z'

loop_
_atom_site_label
_atom_site_type_symbol
_atom_site_fract_x
_atom_site_fract_y
_atom_site_fract_z
_atom_site_U_iso_or_equiv
_atom_site_adp_type
_atom_site_occupancy
_atom_site_symmetry_multiplicity
_atom_site_calc_flag
_atom_site_refinement_flags
C1 C 0.70545(17) 0.94157(10) 0.3560(2) 0.0505(4) Uani 1 1 d .
H1 H 0.7330 0.9692 0.2647 0.061 Uiso 1 1 calc R
C2 C 0.69518(17) 0.85573(10) 0.3175(2) 0.0522(4) Uani 1 1 d .
H2 H 0.6479 0.8294 0.3988 0.063 Uiso 1 1 calc R
C3 C 0.8770(2) 0.80364(11) 0.4473(3) 0.0668(6) Uani 1 1 d .
C4 C 1.0122(2) 0.82806(12) 0.4729(3) 0.0689(5) Uani 1 1 d .
H4 H 1.0591 0.8015 0.5543 0.083 Uiso 1 1 calc R
C5 C 1.0962(2) 0.85994(14) 0.3495(3) 0.0806(7) Uani 1 1 d .
H5A H 1.1900 0.8508 0.3554 0.097 Uiso 1 1 calc R
H5B H 1.0606 0.8601 0.2475 0.097 Uiso 1 1 calc R
C6 C 1.03777(19) 0.91353(12) 0.4613(3) 0.0688(5) Uani 1 1 d .
H6 H 1.1000 0.9332 0.5364 0.083 Uiso 1 1 calc R
C7 C 0.93257(18) 0.96923(11) 0.4156(3) 0.0716(6) Uani 1 1 d .
H7A H 0.9573 1.0194 0.4517 0.086 Uiso 1 1 calc R
H7B H 0.9293 0.9714 0.3058 0.086 Uiso 1 1 calc R
C8 C 0.57682(18) 0.97430(11) 0.4100(2) 0.0553(4) Uani 1 1 d .
C9 C 0.5297(2) 1.04098(13) 0.3471(3) 0.0750(6) Uani 1 1 d .
H9 H 0.5772 1.0653 0.2711 0.090 Uiso 1 1 calc R
C10 C 0.4121(3) 1.07183(16) 0.3966(4) 0.0984(9) Uani 1 1 d .
H10 H 0.3810 1.1168 0.3538 0.118 Uiso 1 1 calc R
C11 C 0.3411(2) 1.03629(19) 0.5088(4) 0.0984(9) Uani 1 1 d .
H11 H 0.2612 1.0566 0.5401 0.118 Uiso 1 1 calc R
C12 C 0.3876(2) 0.97151(19) 0.5741(3) 0.0904(8) Uani 1 1 d .
H12 H 0.3407 0.9480 0.6515 0.109 Uiso 1 1 calc R
C13 C 0.5056(2) 0.94059(14) 0.5245(3) 0.0721(6) Uani 1 1 d .
H13 H 0.5370 0.8963 0.5695 0.087 Uiso 1 1 calc R
C14 C 0.62886(18) 0.84005(10) 0.1684(2) 0.0543(4) Uani 1 1 d .
C15 C 0.6977(2) 0.84353(12) 0.0337(2) 0.0670(5) Uani 1 1 d .
H15 H 0.7863 0.8563 0.0350 0.080 Uiso 1 1 calc R
C16 C 0.6364(3) 0.82827(15) -0.1034(3) 0.0870(7) Uani 1 1 d .
H16 H 0.6842 0.8295 -0.1932 0.104 Uiso 1 1 calc R
C17 C 0.5050(3) 0.81131(14) -0.1059(4) 0.0931(9) Uani 1 1 d .
H17 H 0.4634 0.8015 -0.1977 0.112 Uiso 1 1 calc R
C18 C 0.4347(3) 0.80878(13) 0.0273(4) 0.0910(8) Uani 1 1 d .
H18 H 0.3453 0.7978 0.0250 0.109 Uiso 1 1 calc R
C19 C 0.4962(2) 0.82249(12) 0.1647(3) 0.0721(6) Uani 1 1 d .
H19 H 0.4485 0.8199 0.2545 0.087 Uiso 1 1 calc R
O1 O 0.80301(12) 0.95202(7) 0.47124(15) 0.0577(3) Uani 1 1 d .
O2 O 0.82861(12) 0.82891(7) 0.31243(15) 0.0579(3) Uani 1 1 d .
O3 O 0.81361(18) 0.76610(11) 0.5338(3) 0.1099(8) Uani 1 1 d .

loop_
_atom_site_aniso_label
_atom_site_aniso_U_11
_atom_site_aniso_U_22
_atom_site_aniso_U_33
_atom_site_aniso_U_23
_atom_site_aniso_U_13
_atom_site_aniso_U_12
C1 0.0489(9) 0.0513(9) 0.0511(9) 0.0021(7) 0.0010(8) 0.0010(8)
C2 0.0493(9) 0.0508(9) 0.0565(9) 0.0042(8) 0.0024(8) 0.0020(8)
C3 0.0643(11) 0.0529(9) 0.0832(14) 0.0182(10) -0.0105(11) 0.0032(9)
C4 0.0566(10) 0.0664(11) 0.0837(14) 0.0157(11) -0.0102(11) 0.0076(9)
C5 0.0537(11) 0.0856(14) 0.1026(17) 0.0125(14) 0.0122(12) 0.0157(11)
C6 0.0449(9) 0.0686(11) 0.0930(15) 0.0045(12) -0.0024(11) -0.0031(9)
C7 0.0477(10) 0.0552(10) 0.1119(17) 0.0079(12) 0.0057(12) -0.0050(8)
C8 0.0485(9) 0.0600(10) 0.0573(10) -0.0118(9) -0.0088(9) 0.0035(8)
C9 0.0689(13) 0.0709(12) 0.0853(14) -0.0053(11) -0.0115(12) 0.0142(11)
C10 0.0745(15) 0.0907(17) 0.130(2) -0.0155(17) -0.0216(18) 0.0327(15)
C11 0.0534(12) 0.121(2) 0.121(2) -0.051(2) -0.0097(15) 0.0211(14)
C12 0.0572(12) 0.126(2) 0.0880(16) -0.0260(17) 0.0093(12) -0.0006(14)
C13 0.0556(11) 0.0899(15) 0.0708(12) -0.0049(12) 0.0043(11) 0.0071(11)
C14 0.0573(10) 0.0432(8) 0.0625(11) -0.0013(8) -0.0033(9) 0.0038(8)
C15 0.0692(11) 0.0680(11) 0.0637(11) -0.0038(10) -0.0026(11) 0.0086(10)
C16 0.114(2) 0.0831(15) 0.0641(13) -0.0114(12) -0.0082(14) 0.0195(16)
C17 0.121(2) 0.0703(14) 0.0886(17) -0.0190(13) -0.0398(18) 0.0011(15)
C18 0.0831(16) 0.0702(13) 0.120(2) -0.0030(15) -0.0362(18) -0.0164(12)
C19 0.0641(12) 0.0670(12) 0.0853(14) 0.0024(11) -0.0087(12) -0.0107(10)
O1 0.0447(6) 0.0613(7) 0.0670(7) -0.0047(6) -0.0010(6) -0.0025(5)
O2 0.0544(7) 0.0547(7) 0.0646(7) 0.0014(6) -0.0037(6) 0.0108(6)
O3 0.0864(11) 0.1111(14) 0.1321(17) 0.0743(13) -0.0260(12) -0.0298(11)

loop_
_atom_type_symbol
_atom_type_description
_atom_type_scat_dispersion_real
_atom_type_scat_dispersion_imag
_atom_type_scat_source
C C 0.0033 0.0000 'International Tables Vol C Tables 4.2.6.8 and 6.1.1.4'
H H 0.0000 0.0000 'International Tables Vol C Tables 4.2.6.8 and 6.1.1.4'
O O 0.0106 0.0000 'International Tables Vol C Tables 4.2.6.8 and 6.1.1.4'

loop_
_geom_angle_atom_site_label_1
_geom_angle_atom_site_label_2
_geom_angle_atom_site_label_3
_geom_angle
O1 C1 C8 109.25(14)
O1 C1 C2 109.07(14)
C8 C1 C2 112.42(14)
O1 C1 H1 108.7
C8 C1 H1 108.7
C2 C1 H1 108.7
O2 C2 C14 109.70(15)
O2 C2 C1 105.16(14)
C14 C2 C1 113.59(15)
O2 C2 H2 109.4
C14 C2 H2 109.4
C1 C2 H2 109.4
O3 C3 O2 122.71(19)
O3 C3 C4 124.9(2)
O2 C3 C4 112.38(19)
C3 C4 C5 122.6(2)
C3 C4 C6 116.06(16)
C5 C4 C6 59.00(15)
C3 C4 H4 115.7
C5 C4 H4 115.7
C6 C4 H4 115.7
C6 C5 C4 61.63(15)
C6 C5 H5A 117.6
C4 C5 H5A 117.6
C6 C5 H5B 117.6
C4 C5 H5B 117.6
H5A C5 H5B 114.7
C5 C6 C7 121.2(2)
C5 C6 C4 59.37(15)
C7 C6 C4 122.34(17)
C5 C6 H6 114.3
C7 C6 H6 114.3
C4 C6 H6 114.3
O1 C7 C6 115.15(17)
O1 C7 H7A 108.5
C6 C7 H7A 108.5
O1 C7 H7B 108.5
C6 C7 H7B 108.5
H7A C7 H7B 107.5
C13 C8 C9 118.4(2)
C13 C8 C1 121.74(18)
C9 C8 C1 119.85(19)
C8 C9 C10 120.3(3)
C8 C9 H9 119.8
C10 C9 H9 119.8
C11 C10 C9 120.3(3)
C11 C10 H10 119.9
C9 C10 H10 119.9
C12 C11 C10 120.1(2)
C12 C11 H11 120.0
C10 C11 H11 120.0
C11 C12 C13 119.6(3)
C11 C12 H12 120.2
C13 C12 H12 120.2
C8 C13 C12 121.3(2)
C8 C13 H13 119.4
C12 C13 H13 119.4
C15 C14 C19 119.0(2)
C15 C14 C2 121.06(16)
C19 C14 C2 119.9(2)
C14 C15 C16 120.8(2)
C14 C15 H15 119.6
C16 C15 H15 119.6
C17 C16 C15 119.7(3)
C17 C16 H16 120.1
C15 C16 H16 120.1
C16 C17 C18 120.1(3)
C16 C17 H17 119.9
C18 C17 H17 119.9
C17 C18 C19 120.3(2)
C17 C18 H18 119.8
C19 C18 H18 119.8
C18 C19 C14 120.0(2)
C18 C19 H19 120.0
C14 C19 H19 120.0
C1 O1 C7 114.89(16)
C3 O2 C2 114.92(16)

loop_
_geom_bond_atom_site_label_1
_geom_bond_atom_site_label_2
_geom_bond_distance
C1 O1 1.433(2)
C1 C8 1.508(2)
C1 C2 1.548(2)
C1 H1 0.9800
C2 O2 1.439(2)
C2 C14 1.504(3)
C2 H2 0.9800
C3 O3 1.197(3)
C3 O2 1.362(3)
C3 C4 1.460(3)
C4 C5 1.492(3)
C4 C6 1.526(3)
C4 H4 0.9800
C5 C6 1.486(3)
C5 H5A 0.9700
C5 H5B 0.9700
C6 C7 1.505(3)
C6 H6 0.9800
C7 O1 1.440(2)
C7 H7A 0.9700
C7 H7B 0.9700
C8 C13 1.377(3)
C8 C9 1.381(3)
C9 C10 1.385(3)
C9 H9 0.9300
C10 C11 1.375(4)
C10 H10 0.9300
C11 C12 1.359(4)
C11 H11 0.9300
C12 C13 1.389(3)
C12 H12 0.9300
C13 H13 0.9300
C14 C15 1.380(3)
C14 C19 1.386(3)
C15 C16 1.387(3)
C15 H15 0.9300
C16 C17 1.370(4)
C16 H16 0.9300
C17 C18 1.376(4)
C17 H17 0.9300
C18 C19 1.385(3)
C18 H18 0.9300
C19 H19 0.9300

loop_
_geom_torsion_atom_site_label_1
_geom_torsion_atom_site_label_2
_geom_torsion_atom_site_label_3
_geom_torsion_atom_site_label_4
_geom_torsion
O1 C1 C2 O2 -42.15(18)
C8 C1 C2 O2 -163.48(15)
O1 C1 C2 C14 -162.11(14)
C8 C1 C2 C14 76.56(19)
O3 C3 C4 C5 166.4(2)
O2 C3 C4 C5 -14.1(3)
O3 C3 C4 C6 -125.2(3)
O2 C3 C4 C6 54.3(3)
C3 C4 C5 C6 103.0(2)
C4 C5 C6 C7 -111.6(2)
C3 C4 C6 C5 -113.9(3)
C3 C4 C6 C7 -4.1(4)
C5 C4 C6 C7 109.8(3)
C5 C6 C7 O1 108.0(2)
C4 C6 C7 O1 36.8(3)
O1 C1 C8 C13 -70.1(2)
C2 C1 C8 C13 51.1(2)
O1 C1 C8 C9 108.0(2)
C2 C1 C8 C9 -130.76(19)
C13 C8 C9 C10 -1.3(3)
C1 C8 C9 C10 -179.5(2)
C8 C9 C10 C11 -0.1(4)
C9 C10 C11 C12 1.5(4)
C10 C11 C12 C13 -1.4(4)
C9 C8 C13 C12 1.4(3)
C1 C8 C13 C12 179.56(19)
C11 C12 C13 C8 0.0(4)
O2 C2 C14 C15 -34.3(2)
C1 C2 C14 C15 83.0(2)
O2 C2 C14 C19 146.32(17)
C1 C2 C14 C19 -96.3(2)
C19 C14 C15 C16 -1.3(3)
C2 C14 C15 C16 179.4(2)
C14 C15 C16 C17 1.6(4)
C15 C16 C17 C18 -0.6(4)
C16 C17 C18 C19 -0.7(4)
C17 C18 C19 C14 1.0(4)
C15 C14 C19 C18 0.0(3)
C2 C14 C19 C18 179.35(19)
C8 C1 O1 C7 -143.15(15)
C2 C1 O1 C7 93.61(17)
C6 C7 O1 C1 -120.9(2)
O3 C3 O2 C2 40.9(3)
C4 C3 O2 C2 -138.66(18)
C14 C2 O2 C3 -148.08(15)
C1 C2 O2 C3 89.41(17)
